data_7236765
loop_
_publ_author_name
'Wu, Jieyun'
'Wang, Wen'
'Gong, Chaoyang'
'Li, Qing'
'Li, Zhonghui'
'Deng, Guowei'
'Zhang, Xiaoling'
'Chen, Kaixin'
'Gong, Yuan'
'Chiang, Kin seng'

_publ_section_title
;
 Tuning the strength of intramolecular charge-transfer of triene-based
 nonlinear optical dyes for electro-optics and optofluidic lasers
;
_journal_issue 30
_journal_name_full 'Journal of Materials Chemistry C'
_journal_page_first 7472
_journal_paper_doi 10.1039/C7TC00958E
_journal_volume 5
_journal_year 2017
_chemical_formula_sum 'C28 H28 N4 O'
_chemical_formula_weight 436.54
_space_group_crystal_system triclinic
_space_group_IT_number 2
_space_group_name_Hall '-P 1'
_space_group_name_H-M_alt 'P -1'
_atom_sites_solution_hydrogens geom
_audit_creation_method SHELXL-2016/6
_audit_update_record
;
2017-05-15 deposited with the CCDC.
2017-07-19 downloaded from the CCDC.
;
_cell_angle_alpha 97.453(2)
_cell_angle_beta 94.502(2)
_cell_angle_gamma 96.730(2)
_cell_formula_units_Z 2
_cell_length_a 6.2564(5)
_cell_length_b 11.3834(10)
_cell_length_c 17.9585(15)
_cell_measurement_reflns_used 2240
_cell_measurement_temperature 296(2)
_cell_measurement_theta_max 20.47
_cell_measurement_theta_min 2.28
_cell_volume 1253.73(18)
_computing_cell_refinement 'Bruker SAINT'
_computing_data_collection 'Bruker APEX2'
_computing_data_reduction 'Bruker SAINT'
_computing_molecular_graphics 'Bruker SHELXTL'
_computing_publication_material 'Bruker SHELXTL'
_computing_structure_refinement 'SHELXL-2014 (Sheldrick 2014)'
_computing_structure_solution 'SHELXS-97 (Sheldrick 2008)'
_diffrn_ambient_temperature 296(2)
_diffrn_measured_fraction_theta_full 1.000
_diffrn_measured_fraction_theta_max 0.997
_diffrn_measurement_device_type 'Bruker PLATFORM/SMART APEX II CCD'
_diffrn_measurement_method '\w and \F scans'
_diffrn_radiation_type MoK\a
_diffrn_radiation_wavelength 0.71073
_diffrn_reflns_av_R_equivalents 0.0520
_diffrn_reflns_av_unetI/netI 0.0429
_diffrn_reflns_Laue_measured_fraction_full 1.000
_diffrn_reflns_Laue_measured_fraction_max 0.997
_diffrn_reflns_limit_h_max 7
_diffrn_reflns_limit_h_min -7
_diffrn_reflns_limit_k_max 13
_diffrn_reflns_limit_k_min -13
_diffrn_reflns_limit_l_max 21
_diffrn_reflns_limit_l_min -21
_diffrn_reflns_number 23408
_diffrn_reflns_point_group_measured_fraction_full 1.000
_diffrn_reflns_point_group_measured_fraction_max 0.997
_diffrn_reflns_theta_full 25.242
_diffrn_reflns_theta_max 25.781
_diffrn_reflns_theta_min 1.819
_diffrn_source 'fine-focus sealed tube'
_exptl_absorpt_coefficient_mu 0.072
_exptl_crystal_colour blue
_exptl_crystal_density_diffrn 1.156
_exptl_crystal_description IRREGULAR
_exptl_crystal_F_000 464
_refine_diff_density_max 0.148
_refine_diff_density_min -0.153
_refine_diff_density_rms 0.032
_refine_ls_extinction_method none
_refine_ls_goodness_of_fit_ref 1.012
_refine_ls_hydrogen_treatment constr
_refine_ls_matrix_type full
_refine_ls_number_parameters 307
_refine_ls_number_reflns 4801
_refine_ls_number_restraints 0
_refine_ls_restrained_S_all 1.012
_refine_ls_R_factor_all 0.0910
_refine_ls_R_factor_gt 0.0483
_refine_ls_shift/su_max 0.000
_refine_ls_shift/su_mean 0.000
_refine_ls_structure_factor_coef Fsqd
_refine_ls_weighting_details 'w=1/[\s^2^(Fo^2^)+(0.0671P)^2^+0.0468P] where P=(Fo^2^+2Fc^2^)/3'
_refine_ls_weighting_scheme calc
_refine_ls_wR_factor_gt 0.1204
_refine_ls_wR_factor_ref 0.1463
_reflns_Friedel_coverage 0.000
_reflns_number_gt 2800
_reflns_number_total 4801
_reflns_threshold_expression 'I > 2\s(I)'
_cod_data_source_file c7tc00958e2.cif
_cod_data_source_block shelx
_cod_database_code 7236765
_shelx_shelxl_version_number 2016/6
_shelx_space_group_comment
;
The symmetry employed for this shelxl refinement is uniquely defined
by the following loop, which should always be used as a source of
symmetry information in preference to the above space-group names.
They are only intended as comments.
;

loop_
_space_group_symop_operation_xyz
'x, y, z'
'-x, -y, -z'

loop_
_atom_site_label
_atom_site_type_symbol
_atom_site_fract_x
_atom_site_fract_y
_atom_site_fract_z
_atom_site_U_iso_or_equiv
_atom_site_adp_type
_atom_site_occupancy
_atom_site_site_symmetry_order
_atom_site_calc_flag
_atom_site_refinement_flags_posn
_atom_site_refinement_flags_adp
_atom_site_refinement_flags_occupancy
O1 O 0.1928(2) 0.07833(12) 0.43354(7) 0.0585(4) Uani 1 1 d . . .
N1 N 0.8852(3) 0.74517(13) 0.87203(8) 0.0512(4) Uani 1 1 d . . .
C23 C 0.4648(3) 0.20627(17) 0.40302(10) 0.0466(5) Uani 1 1 d . . .
C22 C 0.4320(3) 0.25245(16) 0.47724(10) 0.0457(5) Uani 1 1 d . . .
C25 C 0.3179(3) 0.10316(17) 0.37831(10) 0.0480(5) Uani 1 1 d . . .
C14 C 0.6111(3) 0.52472(16) 0.71641(10) 0.0505(5) Uani 1 1 d . . .
C12 C 0.7407(3) 0.65769(16) 0.83310(10) 0.0478(5) Uani 1 1 d . . .
C19 C 0.2510(3) 0.16940(17) 0.50122(10) 0.0498(5) Uani 1 1 d . . .
C5 C 0.8712(3) 0.79198(16) 0.94981(10) 0.0510(5) Uani 1 1 d . . .
C18 C 0.5475(3) 0.35152(17) 0.52089(11) 0.0529(5) Uani 1 1 d . . .
H18 H 0.655047 0.394565 0.498802 0.063 Uiso 1 1 calc R U .
C13 C 0.7570(3) 0.61561(17) 0.75810(11) 0.0520(5) Uani 1 1 d . . .
H13 H 0.870976 0.649788 0.734487 0.062 Uiso 1 1 calc R U .
C10 C 0.4596(3) 0.47839(17) 0.83796(11) 0.0532(5) Uani 1 1 d . . .
C24 C 0.6336(3) 0.25461(18) 0.36321(10) 0.0534(5) Uani 1 1 d . . .
N2 N 0.7765(3) 0.29635(18) 0.33513(11) 0.0762(6) Uani 1 1 d . . .
C26 C 0.2852(3) 0.02520(18) 0.31134(10) 0.0561(5) Uani 1 1 d . . .
C16 C 0.6415(3) 0.48521(17) 0.64114(11) 0.0561(5) Uani 1 1 d . . .
H16 H 0.755957 0.525266 0.620622 0.067 Uiso 1 1 calc R U .
C17 C 0.5169(3) 0.39264(17) 0.59526(11) 0.0544(5) Uani 1 1 d . . .
H17 H 0.401196 0.353655 0.615711 0.065 Uiso 1 1 calc R U .
C15 C 0.4185(3) 0.47484(18) 0.75317(11) 0.0575(5) Uani 1 1 d . . .
H15A H 0.374390 0.392656 0.730425 0.069 Uiso 1 1 calc R U .
H15B H 0.299631 0.519723 0.742813 0.069 Uiso 1 1 calc R U .
C11 C 0.5578(3) 0.60444(18) 0.87298(11) 0.0578(5) Uani 1 1 d . . .
H11A H 0.445019 0.656069 0.873130 0.069 Uiso 1 1 calc R U .
H11B H 0.610318 0.602702 0.925052 0.069 Uiso 1 1 calc R U .
C6 C 0.7002(4) 0.85085(18) 0.97015(12) 0.0616(6) Uani 1 1 d . . .
H6 H 0.593315 0.861728 0.933617 0.074 Uiso 1 1 calc R U .
C20 C 0.3242(4) 0.10175(18) 0.56396(11) 0.0618(6) Uani 1 1 d . . .
H20A H 0.213370 0.037964 0.568623 0.093 Uiso 1 1 calc R U .
H20B H 0.351010 0.155150 0.610617 0.093 Uiso 1 1 calc R U .
H20C H 0.454461 0.069295 0.552369 0.093 Uiso 1 1 calc R U .
N3 N 0.4921(4) 0.0593(2) 0.19742(11) 0.0912(7) Uani 1 1 d . . .
C28 C 0.4031(4) 0.04547(19) 0.24934(12) 0.0632(6) Uani 1 1 d . . .
C7 C 1.0621(3) 0.80260(19) 0.83500(12) 0.0648(6) Uani 1 1 d . . .
H7A H 1.142868 0.742886 0.812528 0.097 Uiso 1 1 calc R U .
H7B H 1.155751 0.858207 0.871661 0.097 Uiso 1 1 calc R U .
H7C H 1.003465 0.844296 0.796598 0.097 Uiso 1 1 calc R U .
C4 C 1.0348(4) 0.78069(19) 1.00372(12) 0.0645(6) Uani 1 1 d . . .
H4 H 1.152325 0.742552 0.990049 0.077 Uiso 1 1 calc R U .
C21 C 0.0479(3) 0.2261(2) 0.51506(12) 0.0679(6) Uani 1 1 d . . .
H21A H 0.005288 0.263450 0.472258 0.102 Uiso 1 1 calc R U .
H21B H 0.075535 0.285064 0.559178 0.102 Uiso 1 1 calc R U .
H21C H -0.066002 0.165733 0.522500 0.102 Uiso 1 1 calc R U .
C1 C 0.6879(4) 0.89386(19) 1.04522(12) 0.0696(6) Uani 1 1 d . . .
H1 H 0.569914 0.931130 1.059380 0.084 Uiso 1 1 calc R U .
C2 C 0.8495(4) 0.88158(19) 1.09867(12) 0.0710(7) Uani 1 1 d . . .
H2 H 0.841235 0.910801 1.149046 0.085 Uiso 1 1 calc R U .
C3 C 1.0222(4) 0.8265(2) 1.07805(13) 0.0736(7) Uani 1 1 d . . .
H3 H 1.132691 0.819825 1.114432 0.088 Uiso 1 1 calc R U .
C27 C 0.1325(5) -0.0790(2) 0.30208(12) 0.0764(7) Uani 1 1 d . . .
C9 C 0.2453(4) 0.4484(2) 0.87085(13) 0.0761(7) Uani 1 1 d . . .
H9A H 0.152302 0.507488 0.861808 0.114 Uiso 1 1 calc R U .
H9B H 0.271612 0.447847 0.924181 0.114 Uiso 1 1 calc R U .
H9C H 0.177227 0.371196 0.847241 0.114 Uiso 1 1 calc R U .
N4 N 0.014(4) -0.171(4) 0.2923(7) 0.104(4) Uani 0.78(12) 1 d . . P
N4A N -0.010(11) -0.138(6) 0.292(3) 0.104(4) Uani 0.22(12) 1 d . . P
C8 C 0.6110(4) 0.3878(2) 0.85558(16) 0.0824(7) Uani 1 1 d . . .
H8A H 0.544336 0.308877 0.834773 0.124 Uiso 1 1 calc R U .
H8B H 0.639401 0.392277 0.909257 0.124 Uiso 1 1 calc R U .
H8C H 0.744369 0.405302 0.833819 0.124 Uiso 1 1 calc R U .

loop_
_atom_site_aniso_label
_atom_site_aniso_U_11
_atom_site_aniso_U_22
_atom_site_aniso_U_33
_atom_site_aniso_U_23
_atom_site_aniso_U_13
_atom_site_aniso_U_12
O1 0.0639(9) 0.0659(9) 0.0384(7) -0.0052(6) 0.0101(6) -0.0111(7)
N1 0.0561(10) 0.0488(9) 0.0439(9) -0.0036(7) 0.0098(8) -0.0056(8)
C23 0.0481(11) 0.0536(11) 0.0362(10) 0.0025(9) 0.0068(8) 0.0015(10)
C22 0.0474(11) 0.0501(11) 0.0378(10) 0.0018(9) 0.0033(8) 0.0038(9)
C25 0.0511(11) 0.0589(12) 0.0330(10) 0.0037(9) 0.0073(8) 0.0032(10)
C14 0.0541(12) 0.0486(11) 0.0457(11) 0.0007(9) 0.0080(9) -0.0022(10)
C12 0.0501(11) 0.0465(11) 0.0443(11) 0.0011(9) 0.0074(9) -0.0001(9)
C19 0.0531(12) 0.0578(12) 0.0343(10) -0.0041(9) 0.0048(9) 0.0017(10)
C5 0.0600(13) 0.0460(11) 0.0429(11) -0.0015(9) 0.0051(10) -0.0017(10)
C18 0.0557(12) 0.0545(12) 0.0457(12) 0.0011(9) 0.0078(9) 0.0003(10)
C13 0.0552(12) 0.0515(11) 0.0449(11) -0.0021(9) 0.0117(9) -0.0066(10)
C10 0.0529(12) 0.0542(12) 0.0496(12) 0.0049(9) 0.0090(9) -0.0053(10)
C24 0.0607(13) 0.0602(13) 0.0369(11) -0.0015(9) 0.0086(10) 0.0041(11)
N2 0.0744(13) 0.0916(15) 0.0604(12) 0.0069(11) 0.0220(10) -0.0049(11)
C26 0.0638(13) 0.0635(13) 0.0365(11) -0.0021(9) 0.0069(9) -0.0014(11)
C16 0.0624(13) 0.0557(12) 0.0452(11) -0.0018(10) 0.0102(10) -0.0063(10)
C17 0.0576(12) 0.0545(12) 0.0470(12) -0.0027(9) 0.0068(9) 0.0002(10)
C15 0.0568(13) 0.0577(12) 0.0516(12) -0.0027(10) 0.0060(10) -0.0087(10)
C11 0.0603(13) 0.0647(13) 0.0440(11) 0.0004(10) 0.0104(10) -0.0061(11)
C6 0.0730(15) 0.0611(13) 0.0489(12) -0.0012(10) 0.0036(11) 0.0119(12)
C20 0.0777(15) 0.0623(13) 0.0437(12) 0.0054(10) 0.0099(10) 0.0010(11)
N3 0.0970(16) 0.1168(18) 0.0511(12) -0.0072(12) 0.0203(11) -0.0102(13)
C28 0.0676(14) 0.0743(15) 0.0406(12) -0.0084(11) 0.0056(11) -0.0029(12)
C7 0.0657(14) 0.0640(13) 0.0571(13) -0.0027(11) 0.0138(11) -0.0156(11)
C4 0.0684(14) 0.0623(13) 0.0582(14) -0.0027(11) -0.0002(11) 0.0058(11)
C21 0.0545(13) 0.0865(16) 0.0587(14) -0.0037(12) 0.0064(10) 0.0068(12)
C1 0.0870(17) 0.0650(14) 0.0552(14) -0.0058(11) 0.0130(13) 0.0147(13)
C2 0.109(2) 0.0546(13) 0.0450(13) -0.0024(10) 0.0079(13) 0.0045(13)
C3 0.0956(19) 0.0667(14) 0.0514(14) 0.0021(11) -0.0134(13) 0.0015(14)
C27 0.0952(19) 0.0828(18) 0.0399(12) -0.0085(12) 0.0101(12) -0.0181(16)
C9 0.0709(15) 0.0859(16) 0.0660(15) 0.0063(13) 0.0207(12) -0.0166(13)
N4 0.142(5) 0.083(10) 0.0678(15) -0.017(4) 0.021(2) -0.043(6)
N4A 0.142(5) 0.083(10) 0.0678(15) -0.017(4) 0.021(2) -0.043(6)
C8 0.0781(17) 0.0753(16) 0.0956(19) 0.0250(14) 0.0029(14) 0.0062(14)

loop_
_atom_type_symbol
_atom_type_description
_atom_type_scat_dispersion_real
_atom_type_scat_dispersion_imag
_atom_type_scat_source
C C 0.0033 0.0016 'International Tables Vol C Tables 4.2.6.8 and 6.1.1.4'
H H 0.0000 0.0000 'International Tables Vol C Tables 4.2.6.8 and 6.1.1.4'
N N 0.0061 0.0033 'International Tables Vol C Tables 4.2.6.8 and 6.1.1.4'
O O 0.0106 0.0060 'International Tables Vol C Tables 4.2.6.8 and 6.1.1.4'

loop_
_geom_angle_atom_site_label_1
_geom_angle_atom_site_label_2
_geom_angle_atom_site_label_3
_geom_angle
C25 O1 C19 110.24(14)
C12 N1 C5 123.09(16)
C12 N1 C7 120.51(15)
C5 N1 C7 116.33(15)
C25 C23 C22 109.81(16)
C25 C23 C24 126.61(16)
C22 C23 C24 123.43(17)
C18 C22 C23 126.75(17)
C18 C22 C19 126.41(16)
C23 C22 C19 106.79(15)
O1 C25 C26 117.36(17)
O1 C25 C23 110.16(15)
C26 C25 C23 132.45(18)
C13 C14 C16 119.73(18)
C13 C14 C15 118.37(17)
C16 C14 C15 121.85(17)
N1 C12 C13 121.76(17)
N1 C12 C11 118.48(16)
C13 C12 C11 119.76(17)
O1 C19 C21 105.87(15)
O1 C19 C22 102.97(13)
C21 C19 C22 114.21(17)
O1 C19 C20 105.72(15)
C21 C19 C20 113.47(17)
C22 C19 C20 113.32(16)
C6 C5 C4 119.99(19)
C6 C5 N1 120.55(18)
C4 C5 N1 119.43(18)
C22 C18 C17 125.54(19)
C22 C18 H18 117.2
C17 C18 H18 117.2
C12 C13 C14 123.17(18)
C12 C13 H13 118.4
C14 C13 H13 118.4
C15 C10 C8 110.02(18)
C15 C10 C11 108.99(16)
C8 C10 C11 110.63(18)
C15 C10 C9 109.39(17)
C8 C10 C9 109.38(18)
C11 C10 C9 108.40(17)
N2 C24 C23 175.9(2)
C25 C26 C28 121.65(18)
C25 C26 C27 121.44(18)
C28 C26 C27 116.92(17)
C17 C16 C14 125.57(19)
C17 C16 H16 117.2
C14 C16 H16 117.2
C16 C17 C18 126.07(19)
C16 C17 H17 117.0
C18 C17 H17 117.0
C14 C15 C10 114.10(16)
C14 C15 H15A 108.7
C10 C15 H15A 108.7
C14 C15 H15B 108.7
C10 C15 H15B 108.7
H15A C15 H15B 107.6
C12 C11 C10 114.37(16)
C12 C11 H11A 108.7
C10 C11 H11A 108.7
C12 C11 H11B 108.7
C10 C11 H11B 108.7
H11A C11 H11B 107.6
C5 C6 C1 119.8(2)
C5 C6 H6 120.1
C1 C6 H6 120.1
C19 C20 H20A 109.5
C19 C20 H20B 109.5
H20A C20 H20B 109.5
C19 C20 H20C 109.5
H20A C20 H20C 109.5
H20B C20 H20C 109.5
N3 C28 C26 177.4(2)
N1 C7 H7A 109.5
N1 C7 H7B 109.5
H7A C7 H7B 109.5
N1 C7 H7C 109.5
H7A C7 H7C 109.5
H7B C7 H7C 109.5
C3 C4 C5 119.4(2)
C3 C4 H4 120.3
C5 C4 H4 120.3
C19 C21 H21A 109.5
C19 C21 H21B 109.5
H21A C21 H21B 109.5
C19 C21 H21C 109.5
H21A C21 H21C 109.5
H21B C21 H21C 109.5
C2 C1 C6 120.1(2)
C2 C1 H1 120.0
C6 C1 H1 120.0
C3 C2 C1 120.0(2)
C3 C2 H2 120.0
C1 C2 H2 120.0
C2 C3 C4 120.7(2)
C2 C3 H3 119.7
C4 C3 H3 119.7
N4A C27 N4 20(4)
N4A C27 C26 164(5)
N4 C27 C26 175.7(18)
C10 C9 H9A 109.5
C10 C9 H9B 109.5
H9A C9 H9B 109.5
C10 C9 H9C 109.5
H9A C9 H9C 109.5
H9B C9 H9C 109.5
C10 C8 H8A 109.5
C10 C8 H8B 109.5
H8A C8 H8B 109.5
C10 C8 H8C 109.5
H8A C8 H8C 109.5
H8B C8 H8C 109.5

loop_
_geom_bond_atom_site_label_1
_geom_bond_atom_site_label_2
_geom_bond_distance
O1 C25 1.349(2)
O1 C19 1.483(2)
N1 C12 1.344(2)
N1 C5 1.442(2)
N1 C7 1.467(2)
C23 C25 1.403(3)
C23 C22 1.408(2)
C23 C24 1.419(3)
C22 C18 1.378(2)
C22 C19 1.515(3)
C25 C26 1.385(3)
C14 C13 1.391(3)
C14 C16 1.403(3)
C14 C15 1.507(3)
C12 C13 1.386(3)
C12 C11 1.506(2)
C19 C21 1.514(3)
C19 C20 1.516(3)
C5 C6 1.375(3)
C5 C4 1.382(3)
C18 C17 1.392(3)
C18 H18 0.9300
C13 H13 0.9300
C10 C15 1.519(3)
C10 C8 1.525(3)
C10 C11 1.527(3)
C10 C9 1.527(3)
C24 N2 1.146(2)
C26 C28 1.411(3)
C26 C27 1.416(3)
C16 C17 1.370(3)
C16 H16 0.9300
C17 H17 0.9300
C15 H15A 0.9700
C15 H15B 0.9700
C11 H11A 0.9700
C11 H11B 0.9700
C6 C1 1.384(3)
C6 H6 0.9300
C20 H20A 0.9600
C20 H20B 0.9600
C20 H20C 0.9600
N3 C28 1.142(3)
C7 H7A 0.9600
C7 H7B 0.9600
C7 H7C 0.9600
C4 C3 1.381(3)
C4 H4 0.9300
C21 H21A 0.9600
C21 H21B 0.9600
C21 H21C 0.9600
C1 C2 1.370(3)
C1 H1 0.9300
C2 C3 1.364(3)
C2 H2 0.9300
C3 H3 0.9300
C27 N4A 1.04(6)
C27 N4 1.19(3)
C9 H9A 0.9600
C9 H9B 0.9600
C9 H9C 0.9600
C8 H8A 0.9600
C8 H8B 0.9600
C8 H8C 0.9600
